data_7233583
loop_
_publ_author_name
'Xiao-Peng Zhang'
'Tao Wu'
'Jian Liu'
'Jing-Xuan Zhang'
'Cheng-Hui Li'
'Xiao-Zeng You'

_publ_section_title
;
 Vapor-induced chiroptical switching in chiral cyclometalated platinum(II)
 complexes with pinene functionalized C^N^N ligands
;
_journal_name_full 'Journal of Materials Chemistry C'
_journal_page_first 184
_journal_page_last 194
_journal_paper_doi 10.1039/C3TC31997K
_journal_volume 2
_journal_year 2014
_chemical_absolute_configuration unk
_chemical_formula_moiety 'C31 H26 N2 Pt'
_chemical_formula_sum 'C31 H26 N2 Pt'
_chemical_formula_weight 621.63
_space_group_IT_number 19
_space_group_name_Hall 'P 2ac 2ab'
_space_group_name_H-M_alt 'P 21 21 21'
_symmetry_cell_setting orthorhombic
_symmetry_space_group_name_H-M 'P 21 21 21'
_atom_sites_solution_hydrogens geom
_atom_sites_solution_primary direct
_atom_sites_solution_secondary difmap
_cell_angle_alpha 90.00
_cell_angle_beta 90.00
_cell_angle_gamma 90.00
_cell_formula_units_Z 4
_cell_length_a 6.0349(4)
_cell_length_b 15.7571(11)
_cell_length_c 25.3332(18)
_cell_measurement_reflns_used 7577
_cell_measurement_temperature 296(2)
_cell_measurement_theta_max 26.825
_cell_measurement_theta_min 2.585
_cell_volume 2409.0(3)
_computing_cell_refinement SMART
_computing_data_collection SMART,(Bruker,2000)
_computing_data_reduction SAINT(Bruker,2000)
_computing_molecular_graphics SHELXTL
_computing_publication_material SHELXTL
_computing_structure_refinement SHELXTL
_computing_structure_solution 'SHELXTL(Bruker,2000) '
_diffrn_ambient_temperature 296(2)
_diffrn_measured_fraction_theta_full 1.000
_diffrn_measured_fraction_theta_max 1.000
_diffrn_measurement_device_type 'Bruker Smart Aepex CCD'
_diffrn_measurement_method 'phi and omega scans'
_diffrn_radiation_monochromator graphite
_diffrn_radiation_source 'fine-focus sealed tube'
_diffrn_radiation_type MoK\a
_diffrn_radiation_wavelength 0.71073
_diffrn_reflns_av_R_equivalents 0.0295
_diffrn_reflns_av_sigmaI/netI 0.0378
_diffrn_reflns_limit_h_max 7
_diffrn_reflns_limit_h_min -7
_diffrn_reflns_limit_k_max 20
_diffrn_reflns_limit_k_min -19
_diffrn_reflns_limit_l_max 32
_diffrn_reflns_limit_l_min -28
_diffrn_reflns_number 16468
_diffrn_reflns_theta_full 27.49
_diffrn_reflns_theta_max 27.49
_diffrn_reflns_theta_min 1.52
_exptl_absorpt_coefficient_mu 5.847
_exptl_absorpt_correction_T_max 0.4547
_exptl_absorpt_correction_T_min 0.2644
_exptl_absorpt_correction_type multi-scan
_exptl_absorpt_process_details SADABS;Bruker,2000
_exptl_crystal_colour orange
_exptl_crystal_density_diffrn 1.714
_exptl_crystal_density_method 'not measured'
_exptl_crystal_description block
_exptl_crystal_F_000 1216
_exptl_crystal_size_max 0.31
_exptl_crystal_size_mid 0.25
_exptl_crystal_size_min 0.16
_refine_diff_density_max 0.704
_refine_diff_density_min -0.502
_refine_diff_density_rms 0.062
_refine_ls_abs_structure_details 'Flack H D (1983), Acta Cryst. A39, 876-881'
_refine_ls_abs_structure_Flack -0.005(6)
_refine_ls_extinction_method none
_refine_ls_goodness_of_fit_ref 0.990
_refine_ls_hydrogen_treatment constr
_refine_ls_matrix_type full
_refine_ls_number_parameters 309
_refine_ls_number_reflns 5513
_refine_ls_number_restraints 0
_refine_ls_restrained_S_all 0.990
_refine_ls_R_factor_all 0.0248
_refine_ls_R_factor_gt 0.0213
_refine_ls_shift/su_max 0.002
_refine_ls_shift/su_mean 0.000
_refine_ls_structure_factor_coef Fsqd
_refine_ls_weighting_details 'calc w=1/[\s^2^(Fo^2^)+(0.0000P)^2^+0.0000P] where P=(Fo^2^+2Fc^2^)/3'
_refine_ls_weighting_scheme calc
_refine_ls_wR_factor_gt 0.0425
_refine_ls_wR_factor_ref 0.0435
_reflns_number_gt 5102
_reflns_number_total 5513
_reflns_threshold_expression >2sigma(I)
_cod_data_source_file 1000002.cif
_cod_data_source_block PCOD1000002
_cod_depositor_comments
;
The following automatic conversions were performed:

data item '_symmetry_cell_setting' value 'Orthorhombic' was changed
to 'orthorhombic' in accordance with the built-in table derived from
the CIF Core dictionary named 'cif_core.dic' version 2.4.5 last
updated on 2014-11-21.

Automatic conversion script
Id: cif_fix_values 6909 2019-04-08 15:41:33Z antanas 
;
_cod_original_sg_symbol_H-M 'P2(1)2(1)2(1) '
_cod_database_code 7233583

loop_
_symmetry_equiv_pos_as_xyz
'x, y, z'
'-x+1/2, -y, z+1/2'
'-x, y+1/2, -z+1/2'
'x+1/2, -y+1/2, -z'

loop_
_atom_site_label
_atom_site_type_symbol
_atom_site_fract_x
_atom_site_fract_y
_atom_site_fract_z
_atom_site_U_iso_or_equiv
_atom_site_adp_type
_atom_site_occupancy
_atom_site_symmetry_multiplicity
_atom_site_calc_flag
_atom_site_refinement_flags
_atom_site_disorder_assembly
_atom_site_disorder_group
C1 C 0.8070(7) 0.4686(2) 0.89665(14) 0.0543(9) Uani 1 1 d . . .
C2 C 0.8796(6) 0.4933(2) 0.77992(14) 0.0501(9) Uani 1 1 d . . .
C3 C 0.9945(9) 0.5168(2) 0.90784(17) 0.0641(11) Uani 1 1 d . . .
H3 H 1.0791 0.5378 0.8801 0.077 Uiso 1 1 calc R . .
C4 C 1.0589(9) 0.5344(3) 0.9596(2) 0.0795(15) Uani 1 1 d . . .
H4 H 1.1850 0.5667 0.9661 0.095 Uiso 1 1 calc R . .
C5 C 0.9354(10) 0.5038(3) 1.00083(18) 0.0867(16) Uani 1 1 d . . .
H5 H 0.9786 0.5157 1.0353 0.104 Uiso 1 1 calc R . .
C6 C 0.7489(8) 0.4559(3) 0.99212(17) 0.0767(13) Uani 1 1 d . . .
H6 H 0.6666 0.4361 1.0206 0.092 Uiso 1 1 calc R . .
C7 C 0.6818(7) 0.4368(2) 0.94033(13) 0.0588(9) Uani 1 1 d . . .
C8 C 0.4877(8) 0.3855(2) 0.92788(15) 0.0578(10) Uani 1 1 d . . .
C9 C 0.3364(10) 0.3468(3) 0.96061(17) 0.0725(12) Uani 1 1 d . . .
H9 H 0.3535 0.3503 0.9970 0.087 Uiso 1 1 calc R . .
C10 C 0.1592(10) 0.3028(3) 0.93959(18) 0.0760(13) Uani 1 1 d . . .
H10 H 0.0577 0.2770 0.9621 0.091 Uiso 1 1 calc R . .
C11 C 0.1309(7) 0.2966(2) 0.88588(17) 0.0648(11) Uani 1 1 d . . .
H11 H 0.0104 0.2677 0.8717 0.078 Uiso 1 1 calc R . .
C12 C 0.2860(6) 0.3346(2) 0.85346(15) 0.0524(9) Uani 1 1 d . . .
C13 C 0.2873(6) 0.3345(2) 0.79535(14) 0.0468(8) Uani 1 1 d . . .
C14 C 0.1345(6) 0.2918(2) 0.76454(15) 0.0548(9) Uani 1 1 d . . .
H14 H 0.0189 0.2626 0.7806 0.066 Uiso 1 1 calc R . .
C15 C 0.1514(7) 0.2919(2) 0.71021(16) 0.0517(9) Uani 1 1 d . . .
C16 C 0.3242(7) 0.3392(2) 0.68732(13) 0.0511(8) Uani 1 1 d . . .
C17 C 0.4704(7) 0.3809(2) 0.71989(14) 0.0491(8) Uani 1 1 d . . .
H17 H 0.5846 0.4119 0.7045 0.059 Uiso 1 1 calc R . .
C18 C 0.0016(6) 0.2433(2) 0.67427(18) 0.0664(10) Uani 1 1 d . . .
H18A H -0.1505 0.2607 0.6802 0.080 Uiso 1 1 calc R . .
H18B H 0.0127 0.1832 0.6822 0.080 Uiso 1 1 calc R . .
C19 C 0.0621(8) 0.2581(3) 0.6164(2) 0.0691(13) Uani 1 1 d . . .
H19 H -0.0340 0.2299 0.5907 0.083 Uiso 1 1 calc R . .
C20 C 0.0969(9) 0.3541(3) 0.6076(2) 0.0886(17) Uani 1 1 d . . .
H20A H 0.0066 0.3901 0.6301 0.106 Uiso 1 1 calc R . .
H20B H 0.0890 0.3717 0.5710 0.106 Uiso 1 1 calc R . .
C21 C 0.3377(8) 0.3392(2) 0.62850(14) 0.0602(10) Uani 1 1 d . . .
H21 H 0.4547 0.3739 0.6127 0.072 Uiso 1 1 calc R . .
C22 C 0.3157(8) 0.2457(2) 0.60759(15) 0.0579(9) Uani 1 1 d . . .
C23 C 0.4310(6) 0.1757(2) 0.63690(17) 0.0649(11) Uani 1 1 d . . .
H23A H 0.3858 0.1219 0.6228 0.097 Uiso 1 1 calc R . .
H23B H 0.3926 0.1786 0.6736 0.097 Uiso 1 1 calc R . .
H23C H 0.5884 0.1819 0.6330 0.097 Uiso 1 1 calc R . .
C24 C 0.3758(10) 0.2399(3) 0.54919(17) 0.0946(17) Uani 1 1 d . . .
H24A H 0.5337 0.2437 0.5452 0.142 Uiso 1 1 calc R . .
H24B H 0.3066 0.2857 0.5304 0.142 Uiso 1 1 calc R . .
H24C H 0.3248 0.1867 0.5352 0.142 Uiso 1 1 calc R . .
C25 C 0.9958(7) 0.5268(2) 0.74890(14) 0.0486(8) Uani 1 1 d . . .
C26 C 1.1408(6) 0.5639(2) 0.71003(13) 0.0459(7) Uani 1 1 d . . .
C27 C 1.0796(7) 0.5700(3) 0.65754(14) 0.0622(10) Uani 1 1 d . . .
H27 H 0.9401 0.5516 0.6469 0.075 Uiso 1 1 calc R . .
C28 C 1.2262(10) 0.6034(4) 0.6206(2) 0.0852(17) Uani 1 1 d . . .
H28 H 1.1840 0.6070 0.5854 0.102 Uiso 1 1 calc R . .
C29 C 1.4304(10) 0.6309(3) 0.6355(2) 0.0866(16) Uani 1 1 d . . .
H29 H 1.5272 0.6533 0.6105 0.104 Uiso 1 1 calc R . .
C30 C 1.4920(8) 0.6257(3) 0.6865(2) 0.0781(14) Uani 1 1 d . . .
H30 H 1.6318 0.6446 0.6966 0.094 Uiso 1 1 calc R . .
C31 C 1.3511(8) 0.5928(2) 0.72385(17) 0.0592(10) Uani 1 1 d . . .
H31 H 1.3968 0.5897 0.7589 0.071 Uiso 1 1 calc R . .
N1 N 0.4563(6) 0.37705(18) 0.87515(11) 0.0481(7) Uani 1 1 d . . .
N2 N 0.4565(5) 0.37906(17) 0.77287(11) 0.0453(7) Uani 1 1 d . . .
Pt1 Pt 0.67244(2) 0.434694(7) 0.828055(5) 0.04421(4) Uani 1 1 d . . .

loop_
_atom_site_aniso_label
_atom_site_aniso_U_11
_atom_site_aniso_U_22
_atom_site_aniso_U_33
_atom_site_aniso_U_23
_atom_site_aniso_U_13
_atom_site_aniso_U_12
C1 0.069(2) 0.0451(18) 0.049(2) -0.0025(15) -0.013(2) 0.0130(19)
C2 0.060(2) 0.0445(19) 0.045(2) -0.0064(15) -0.0086(18) 0.0000(17)
C3 0.081(3) 0.052(2) 0.059(2) -0.0008(18) -0.017(2) 0.007(2)
C4 0.101(4) 0.063(3) 0.075(3) -0.013(2) -0.029(3) 0.010(3)
C5 0.124(5) 0.084(3) 0.052(3) -0.011(2) -0.022(3) 0.017(3)
C6 0.105(4) 0.077(3) 0.048(2) -0.002(2) -0.001(2) 0.016(2)
C7 0.079(2) 0.0553(19) 0.0425(18) -0.0005(17) 0.0001(19) 0.015(3)
C8 0.073(3) 0.050(2) 0.050(2) 0.0064(17) 0.013(2) 0.015(2)
C9 0.100(3) 0.065(2) 0.053(2) 0.0083(19) 0.016(3) 0.018(3)
C10 0.087(3) 0.064(3) 0.076(3) 0.018(2) 0.035(3) 0.005(3)
C11 0.065(3) 0.053(2) 0.076(3) 0.008(2) 0.023(2) 0.004(2)
C12 0.058(2) 0.0423(18) 0.057(2) 0.0019(16) 0.0133(19) 0.0077(17)
C13 0.045(2) 0.0381(17) 0.058(2) 0.0005(15) 0.0108(17) 0.0013(15)
C14 0.048(2) 0.048(2) 0.069(2) -0.0009(17) 0.0085(19) -0.0095(17)
C15 0.043(2) 0.0441(18) 0.068(2) -0.0071(17) 0.000(2) 0.0001(19)
C16 0.057(2) 0.0406(17) 0.055(2) 0.0021(14) -0.010(2) -0.0066(19)
C17 0.055(2) 0.0397(18) 0.052(2) 0.0057(15) 0.0041(18) -0.0090(17)
C18 0.0422(18) 0.068(2) 0.089(3) -0.012(2) -0.008(3) -0.0079(18)
C19 0.063(3) 0.069(3) 0.075(3) -0.005(2) -0.023(2) -0.011(2)
C20 0.113(4) 0.070(3) 0.083(3) 0.013(2) -0.042(3) 0.000(3)
C21 0.073(2) 0.059(2) 0.048(2) 0.0086(16) -0.012(2) -0.021(2)
C22 0.062(2) 0.062(2) 0.050(2) -0.0059(17) -0.005(2) -0.017(2)
C23 0.052(2) 0.062(2) 0.081(3) -0.015(2) -0.012(2) -0.0060(19)
C24 0.113(4) 0.111(4) 0.059(3) -0.014(3) -0.002(3) -0.042(3)
C25 0.054(2) 0.0445(19) 0.047(2) -0.0018(15) -0.0024(19) -0.0050(17)
C26 0.049(2) 0.0370(15) 0.0520(18) -0.0059(16) -0.0017(16) 0.003(2)
C27 0.057(2) 0.074(3) 0.056(2) 0.005(2) -0.0037(17) -0.006(2)
C28 0.097(4) 0.108(4) 0.051(3) 0.016(3) 0.005(3) 0.008(3)
C29 0.085(4) 0.086(4) 0.089(4) 0.020(3) 0.027(3) -0.015(3)
C30 0.058(3) 0.065(3) 0.112(4) -0.008(2) 0.008(3) -0.019(2)
C31 0.060(3) 0.056(2) 0.062(2) -0.0088(17) -0.004(2) -0.008(2)
N1 0.061(2) 0.0433(16) 0.0406(16) 0.0019(12) 0.0070(15) 0.0062(15)
N2 0.0515(18) 0.0360(15) 0.0485(18) 0.0018(12) 0.0034(14) -0.0055(13)
Pt1 0.05266(7) 0.03814(6) 0.04184(7) 0.00099(6) 0.00110(7) 0.00066(6)

loop_
_atom_type_symbol
_atom_type_description
_atom_type_scat_dispersion_real
_atom_type_scat_dispersion_imag
_atom_type_scat_source
C C 0.0033 0.0016 'International Tables Vol C Tables 4.2.6.8 and 6.1.1.4'
H H 0.0000 0.0000 'International Tables Vol C Tables 4.2.6.8 and 6.1.1.4'
N N 0.0061 0.0033 'International Tables Vol C Tables 4.2.6.8 and 6.1.1.4'
Pt Pt -1.7033 8.3905 'International Tables Vol C Tables 4.2.6.8 and 6.1.1.4'

loop_
_geom_angle_atom_site_label_1
_geom_angle_atom_site_label_2
_geom_angle_atom_site_label_3
_geom_angle
_geom_angle_site_symmetry_1
_geom_angle_site_symmetry_3
C3 C1 C7 117.6(4) . .
C3 C1 Pt1 131.0(3) . .
C7 C1 Pt1 111.5(3) . .
C25 C2 Pt1 176.3(3) . .
C1 C3 C4 121.8(5) . .
C1 C3 H3 119.1 . .
C4 C3 H3 119.1 . .
C5 C4 C3 119.6(5) . .
C5 C4 H4 120.2 . .
C3 C4 H4 120.2 . .
C4 C5 C6 121.1(4) . .
C4 C5 H5 119.4 . .
C6 C5 H5 119.4 . .
C5 C6 C7 120.3(4) . .
C5 C6 H6 119.9 . .
C7 C6 H6 119.9 . .
C6 C7 C1 119.7(4) . .
C6 C7 C8 123.5(4) . .
C1 C7 C8 116.8(3) . .
N1 C8 C9 117.2(4) . .
N1 C8 C7 112.3(3) . .
C9 C8 C7 130.4(4) . .
C8 C9 C10 120.2(4) . .
C8 C9 H9 119.9 . .
C10 C9 H9 119.9 . .
C11 C10 C9 120.9(4) . .
C11 C10 H10 119.5 . .
C9 C10 H10 119.5 . .
C10 C11 C12 118.3(4) . .
C10 C11 H11 120.9 . .
C12 C11 H11 120.9 . .
N1 C12 C11 119.4(4) . .
N1 C12 C13 113.9(3) . .
C11 C12 C13 126.7(4) . .
N2 C13 C14 120.9(3) . .
N2 C13 C12 114.9(3) . .
C14 C13 C12 124.2(4) . .
C15 C14 C13 120.9(4) . .
C15 C14 H14 119.6 . .
C13 C14 H14 119.6 . .
C14 C15 C16 117.8(3) . .
C14 C15 C18 124.2(4) . .
C16 C15 C18 118.0(3) . .
C17 C16 C15 118.8(3) . .
C17 C16 C21 124.3(4) . .
C15 C16 C21 116.9(3) . .
N2 C17 C16 123.3(3) . .
N2 C17 H17 118.4 . .
C16 C17 H17 118.4 . .
C15 C18 C19 111.2(3) . .
C15 C18 H18A 109.4 . .
C19 C18 H18A 109.4 . .
C15 C18 H18B 109.4 . .
C19 C18 H18B 109.4 . .
H18A C18 H18B 108.0 . .
C18 C19 C20 108.7(4) . .
C18 C19 C22 110.7(4) . .
C20 C19 C22 88.2(4) . .
C18 C19 H19 115.4 . .
C20 C19 H19 115.4 . .
C22 C19 H19 115.4 . .
C19 C20 C21 86.0(3) . .
C19 C20 H20A 114.3 . .
C21 C20 H20A 114.3 . .
C19 C20 H20B 114.3 . .
C21 C20 H20B 114.3 . .
H20A C20 H20B 111.5 . .
C16 C21 C20 106.7(4) . .
C16 C21 C22 109.4(3) . .
C20 C21 C22 87.1(3) . .
C16 C21 H21 116.6 . .
C20 C21 H21 116.6 . .
C22 C21 H21 116.6 . .
C23 C22 C24 109.0(4) . .
C23 C22 C19 118.4(4) . .
C24 C22 C19 112.3(4) . .
C23 C22 C21 118.9(3) . .
C24 C22 C21 111.3(3) . .
C19 C22 C21 85.3(4) . .
C22 C23 H23A 109.5 . .
C22 C23 H23B 109.5 . .
H23A C23 H23B 109.5 . .
C22 C23 H23C 109.5 . .
H23A C23 H23C 109.5 . .
H23B C23 H23C 109.5 . .
C22 C24 H24A 109.5 . .
C22 C24 H24B 109.5 . .
H24A C24 H24B 109.5 . .
C22 C24 H24C 109.5 . .
H24A C24 H24C 109.5 . .
H24B C24 H24C 109.5 . .
C2 C25 C26 177.3(4) . .
C27 C26 C31 117.5(4) . .
C27 C26 C25 121.5(3) . .
C31 C26 C25 120.9(3) . .
C26 C27 C28 120.2(4) . .
C26 C27 H27 119.9 . .
C28 C27 H27 119.9 . .
C29 C28 C27 120.7(5) . .
C29 C28 H28 119.6 . .
C27 C28 H28 119.6 . .
C30 C29 C28 119.8(5) . .
C30 C29 H29 120.1 . .
C28 C29 H29 120.1 . .
C29 C30 C31 120.9(5) . .
C29 C30 H30 119.6 . .
C31 C30 H30 119.6 . .
C30 C31 C26 120.9(4) . .
C30 C31 H31 119.5 . .
C26 C31 H31 119.5 . .
C12 N1 C8 124.0(3) . .
C12 N1 Pt1 118.9(2) . .
C8 N1 Pt1 117.1(3) . .
C17 N2 C13 118.3(3) . .
C17 N2 Pt1 128.0(2) . .
C13 N2 Pt1 113.6(2) . .
C2 Pt1 N1 178.23(15) . .
C2 Pt1 C1 98.95(17) . .
N1 Pt1 C1 82.31(15) . .
C2 Pt1 N2 100.16(13) . .
N1 Pt1 N2 78.57(11) . .
C1 Pt1 N2 160.88(15) . .

loop_
_geom_bond_atom_site_label_1
_geom_bond_atom_site_label_2
_geom_bond_distance
_geom_bond_site_symmetry_2
C1 C3 1.392(6) .
C1 C7 1.430(5) .
C1 Pt1 1.991(4) .
C2 C25 1.178(5) .
C2 Pt1 1.975(4) .
C3 C4 1.396(6) .
C3 H3 0.9300 .
C4 C5 1.370(7) .
C4 H4 0.9300 .
C5 C6 1.373(7) .
C5 H5 0.9300 .
C6 C7 1.406(5) .
C6 H6 0.9300 .
C7 C8 1.458(6) .
C8 N1 1.356(5) .
C8 C9 1.376(6) .
C9 C10 1.381(7) .
C9 H9 0.9300 .
C10 C11 1.375(6) .
C10 H10 0.9300 .
C11 C12 1.382(5) .
C11 H11 0.9300 .
C12 N1 1.344(5) .
C12 C13 1.472(5) .
C13 N2 1.364(4) .
C13 C14 1.383(5) .
C14 C15 1.380(5) .
C14 H14 0.9300 .
C15 C16 1.407(6) .
C15 C18 1.494(5) .
C16 C17 1.375(5) .
C16 C21 1.492(5) .
C17 N2 1.345(4) .
C17 H17 0.9300 .
C18 C19 1.528(6) .
C18 H18A 0.9700 .
C18 H18B 0.9700 .
C19 C20 1.544(6) .
C19 C22 1.559(6) .
C19 H19 0.9800 .
C20 C21 1.564(7) .
C20 H20A 0.9700 .
C20 H20B 0.9700 .
C21 C22 1.570(5) .
C21 H21 0.9800 .
C22 C23 1.500(6) .
C22 C24 1.526(6) .
C23 H23A 0.9600 .
C23 H23B 0.9600 .
C23 H23C 0.9600 .
C24 H24A 0.9600 .
C24 H24B 0.9600 .
C24 H24C 0.9600 .
C25 C26 1.441(5) .
C26 C27 1.383(5) .
C26 C31 1.393(6) .
C27 C28 1.392(6) .
C27 H27 0.9300 .
C28 C29 1.359(7) .
C28 H28 0.9300 .
C29 C30 1.348(7) .
C29 H29 0.9300 .
C30 C31 1.374(6) .
C30 H30 0.9300 .
C31 H31 0.9300 .
N1 Pt1 1.988(3) .
N2 Pt1 2.103(3) .

loop_
_geom_torsion_atom_site_label_1
_geom_torsion_atom_site_label_2
_geom_torsion_atom_site_label_3
_geom_torsion_atom_site_label_4
_geom_torsion
_geom_torsion_site_symmetry_1
_geom_torsion_site_symmetry_2
_geom_torsion_site_symmetry_3
_geom_torsion_site_symmetry_4
C7 C1 C3 C4 -0.4(6) . . . .
Pt1 C1 C3 C4 179.0(3) . . . .
C1 C3 C4 C5 -0.1(6) . . . .
C3 C4 C5 C6 0.1(7) . . . .
C4 C5 C6 C7 0.4(7) . . . .
C5 C6 C7 C1 -1.0(6) . . . .
C5 C6 C7 C8 179.2(4) . . . .
C3 C1 C7 C6 0.9(5) . . . .
Pt1 C1 C7 C6 -178.6(3) . . . .
C3 C1 C7 C8 -179.2(3) . . . .
Pt1 C1 C7 C8 1.3(4) . . . .
C6 C7 C8 N1 179.2(4) . . . .
C1 C7 C8 N1 -0.7(5) . . . .
C6 C7 C8 C9 0.0(7) . . . .
C1 C7 C8 C9 -179.8(4) . . . .
N1 C8 C9 C10 -1.1(6) . . . .
C7 C8 C9 C10 178.0(4) . . . .
C8 C9 C10 C11 0.2(7) . . . .
C9 C10 C11 C12 0.9(6) . . . .
C10 C11 C12 N1 -1.0(5) . . . .
C10 C11 C12 C13 179.3(4) . . . .
N1 C12 C13 N2 -1.6(4) . . . .
C11 C12 C13 N2 178.1(3) . . . .
N1 C12 C13 C14 177.0(3) . . . .
C11 C12 C13 C14 -3.2(6) . . . .
N2 C13 C14 C15 1.2(5) . . . .
C12 C13 C14 C15 -177.4(4) . . . .
C13 C14 C15 C16 -2.1(5) . . . .
C13 C14 C15 C18 176.2(4) . . . .
C14 C15 C16 C17 1.6(5) . . . .
C18 C15 C16 C17 -176.8(4) . . . .
C14 C15 C16 C21 -179.3(4) . . . .
C18 C15 C16 C21 2.3(5) . . . .
C15 C16 C17 N2 -0.2(6) . . . .
C21 C16 C17 N2 -179.1(4) . . . .
C14 C15 C18 C19 179.1(4) . . . .
C16 C15 C18 C19 -2.6(5) . . . .
C15 C18 C19 C20 -46.0(5) . . . .
C15 C18 C19 C22 49.2(5) . . . .
C18 C19 C20 C21 83.8(4) . . . .
C22 C19 C20 C21 -27.5(4) . . . .
C17 C16 C21 C20 -135.6(4) . . . .
C15 C16 C21 C20 45.4(4) . . . .
C17 C16 C21 C22 131.6(4) . . . .
C15 C16 C21 C22 -47.4(5) . . . .
C19 C20 C21 C16 -82.1(4) . . . .
C19 C20 C21 C22 27.3(4) . . . .
C18 C19 C22 C23 38.5(5) . . . .
C20 C19 C22 C23 147.8(4) . . . .
C18 C19 C22 C24 167.0(3) . . . .
C20 C19 C22 C24 -83.7(4) . . . .
C18 C19 C22 C21 -81.9(4) . . . .
C20 C19 C22 C21 27.4(3) . . . .
C16 C21 C22 C23 -40.3(6) . . . .
C20 C21 C22 C23 -147.0(4) . . . .
C16 C21 C22 C24 -168.3(4) . . . .
C20 C21 C22 C24 85.1(5) . . . .
C16 C21 C22 C19 79.6(4) . . . .
C20 C21 C22 C19 -27.0(4) . . . .
Pt1 C2 C25 C26 -67(12) . . . .
C2 C25 C26 C27 77(9) . . . .
C2 C25 C26 C31 -101(9) . . . .
C31 C26 C27 C28 0.4(6) . . . .
C25 C26 C27 C28 -177.8(4) . . . .
C26 C27 C28 C29 -0.3(8) . . . .
C27 C28 C29 C30 0.1(9) . . . .
C28 C29 C30 C31 0.1(8) . . . .
C29 C30 C31 C26 0.0(7) . . . .
C27 C26 C31 C30 -0.3(6) . . . .
C25 C26 C31 C30 177.9(4) . . . .
C11 C12 N1 C8 0.1(5) . . . .
C13 C12 N1 C8 179.8(3) . . . .
C11 C12 N1 Pt1 -177.9(3) . . . .
C13 C12 N1 Pt1 1.9(4) . . . .
C9 C8 N1 C12 1.0(5) . . . .
C7 C8 N1 C12 -178.3(3) . . . .
C9 C8 N1 Pt1 179.0(3) . . . .
C7 C8 N1 Pt1 -0.3(4) . . . .
C16 C17 N2 C13 -0.8(5) . . . .
C16 C17 N2 Pt1 177.2(3) . . . .
C14 C13 N2 C17 0.4(5) . . . .
C12 C13 N2 C17 179.1(3) . . . .
C14 C13 N2 Pt1 -178.0(3) . . . .
C12 C13 N2 Pt1 0.7(4) . . . .
C25 C2 Pt1 N1 -40(8) . . . .
C25 C2 Pt1 C1 -175(5) . . . .
C25 C2 Pt1 N2 4(5) . . . .
C12 N1 Pt1 C2 43(4) . . . .
C8 N1 Pt1 C2 -135(4) . . . .
C12 N1 Pt1 C1 178.9(3) . . . .
C8 N1 Pt1 C1 0.8(3) . . . .
C12 N1 Pt1 N2 -1.2(2) . . . .
C8 N1 Pt1 N2 -179.3(3) . . . .
C3 C1 Pt1 C2 -1.8(4) . . . .
C7 C1 Pt1 C2 177.7(3) . . . .
C3 C1 Pt1 N1 179.5(4) . . . .
C7 C1 Pt1 N1 -1.1(3) . . . .
C3 C1 Pt1 N2 179.3(3) . . . .
C7 C1 Pt1 N2 -1.3(6) . . . .
C17 N2 Pt1 C2 3.3(3) . . . .
C13 N2 Pt1 C2 -178.6(2) . . . .
C17 N2 Pt1 N1 -178.0(3) . . . .
C13 N2 Pt1 N1 0.2(2) . . . .
C17 N2 Pt1 C1 -177.8(4) . . . .
C13 N2 Pt1 C1 0.3(5) . . . .
